data_7056158
loop_
_publ_author_name
'Bartalucci, Niccol\`o'
'Bortoluzzi, Marco'
'Marchetti, Fabio'
'Pampaloni, Guido'
'Schoch, Silvia'
'Zacchini, Stefano'

_publ_section_title
;
 Unusual activation pathways of amines in the reactions with molybdenum
 pentachloride
;
_journal_name_full 'New J. Chem.'
_journal_paper_doi 10.1039/C6NJ03992H
_journal_year 2017
_chemical_formula_sum 'C4 H10 Cl4 Mo N O'
_chemical_formula_weight 325.87
_space_group_crystal_system monoclinic
_space_group_IT_number 14
_space_group_name_Hall '-P 2yn'
_space_group_name_H-M_alt 'P 1 21/n 1'
_symmetry_space_group_name_Hall '-P 2yn'
_symmetry_space_group_name_H-M 'P 1 21/n 1'
_atom_sites_solution_hydrogens geom
_audit_creation_method SHELXL-2014/7
_audit_update_record
;
2017-04-30 deposited with the CCDC.
2017-05-03 downloaded from the CCDC.
;
_cell_angle_alpha 90
_cell_angle_beta 102.064(3)
_cell_angle_gamma 90
_cell_formula_units_Z 4
_cell_length_a 8.449(3)
_cell_length_b 13.113(4)
_cell_length_c 9.937(3)
_cell_measurement_reflns_used 5052
_cell_measurement_temperature 100(2)
_cell_measurement_theta_max 28.290
_cell_measurement_theta_min 2.609
_cell_volume 1076.6(6)
_computing_cell_refinement 'APEX3 (Bruker AXS, 2015)'
_computing_data_collection 'APEX3 (Bruker AXS, 2015)'
_computing_data_reduction 'SAINT (Bruker AXS, 2015)'
_computing_molecular_graphics 'ORTEPIII (Johnson, 1996)'
_computing_publication_material 'XCIF 2014/2 (Bruker AXS, 2014)'
_computing_structure_refinement 'SHELXL-2014/7 (Sheldrick, 2014)'
_computing_structure_solution 'SHELXT (Sheldrick, 2015)'
_diffrn_ambient_temperature 100(2)
_diffrn_measured_fraction_theta_full 0.999
_diffrn_measured_fraction_theta_max 1.000
_diffrn_measurement_device_type 'CCD area detector'
_diffrn_measurement_method 'phi and omega scans'
_diffrn_radiation_monochromator graphite
_diffrn_radiation_source 'fine-focus sealed tube'
_diffrn_radiation_type MoK\a
_diffrn_radiation_wavelength 0.71073
_diffrn_reflns_av_R_equivalents 0.0489
_diffrn_reflns_av_unetI/netI 0.0372
_diffrn_reflns_Laue_measured_fraction_full 0.999
_diffrn_reflns_Laue_measured_fraction_max 1.000
_diffrn_reflns_limit_h_max 10
_diffrn_reflns_limit_h_min -10
_diffrn_reflns_limit_k_max 16
_diffrn_reflns_limit_k_min -16
_diffrn_reflns_limit_l_max 12
_diffrn_reflns_limit_l_min -12
_diffrn_reflns_number 11565
_diffrn_reflns_point_group_measured_fraction_full 0.999
_diffrn_reflns_point_group_measured_fraction_max 1.000
_diffrn_reflns_theta_full 25.242
_diffrn_reflns_theta_max 26.999
_diffrn_reflns_theta_min 2.609
_exptl_absorpt_coefficient_mu 2.161
_exptl_absorpt_correction_T_max 0.8129
_exptl_absorpt_correction_T_min 0.6842
_exptl_absorpt_correction_type empirical
_exptl_absorpt_process_details
; 
 Data were corrected for Lorentz polarization and absorption
 effects (empirical absorption correction SADABS).
 R(int) =  0.1378 (selected reflections only, before parameter refinement)
 R(int) =  0.0638 (selected reflections only, after parameter refinement)
;
_exptl_crystal_colour green-yellow
_exptl_crystal_density_diffrn 2.011
_exptl_crystal_description needle
_exptl_crystal_F_000 636
_exptl_crystal_size_max 0.190
_exptl_crystal_size_mid 0.120
_exptl_crystal_size_min 0.100
_refine_diff_density_max 0.756
_refine_diff_density_min -0.615
_refine_diff_density_rms 0.097
_refine_ls_extinction_method none
_refine_ls_goodness_of_fit_ref 1.041
_refine_ls_hydrogen_treatment constr
_refine_ls_matrix_type full
_refine_ls_number_parameters 100
_refine_ls_number_reflns 2351
_refine_ls_number_restraints 0
_refine_ls_restrained_S_all 1.041
_refine_ls_R_factor_all 0.0343
_refine_ls_R_factor_gt 0.0278
_refine_ls_shift/su_max 0.001
_refine_ls_shift/su_mean 0.000
_refine_ls_structure_factor_coef Fsqd
_refine_ls_weighting_details 'w=1/[\s^2^(Fo^2^)+(0.0272P)^2^+0.9275P] where P=(Fo^2^+2Fc^2^)/3'
_refine_ls_weighting_scheme calc
_refine_ls_wR_factor_gt 0.0648
_refine_ls_wR_factor_ref 0.0682
_reflns_Friedel_coverage 0.000
_reflns_number_gt 2053
_reflns_number_total 2351
_reflns_threshold_expression 'I > 2\s(I)'
_cod_data_source_file c6nj03992h3.cif
_cod_data_source_block 2
_cod_depositor_comments
;

2018-03-04
Z value and formula fixed to values more according to usual
chemical conventions.                 miguel
;
_cod_original_formula_sum 'C8 H20 Cl8 Mo2 N2 O2'
_cod_original_formula_weight 651.74
_cod_original_formula_units_Z 2
_cod_database_code 7056158
_shelx_shelxl_version_number 2014/7
_shelx_space_group_comment
;
The symmetry employed for this shelxl refinement is uniquely defined
by the following loop, which should always be used as a source of
symmetry information in preference to the above space-group names.
They are only intended as comments.
;
_shelx_estimated_absorpt_t_min 0.684
_shelx_estimated_absorpt_t_max 0.813

loop_
_space_group_symop_operation_xyz
'x, y, z'
'-x+1/2, y+1/2, -z+1/2'
'-x, -y, -z'
'x-1/2, -y-1/2, z-1/2'

loop_
_atom_site_label
_atom_site_type_symbol
_atom_site_fract_x
_atom_site_fract_y
_atom_site_fract_z
_atom_site_U_iso_or_equiv
_atom_site_adp_type
_atom_site_occupancy
_atom_site_site_symmetry_order
_atom_site_calc_flag
_atom_site_refinement_flags_posn
_atom_site_refinement_flags_adp
C1 C 0.3531(4) 0.2127(3) 0.4106(4) 0.0334(8) Uani 1 1 d . .
H1A H 0.3484 0.2721 0.4711 0.040 Uiso 1 1 calc R U
H1B H 0.4481 0.1708 0.4527 0.040 Uiso 1 1 calc R U
C2 C 0.2014(4) 0.1506(3) 0.3975(3) 0.0319(7) Uani 1 1 d . .
H2A H 0.1905 0.1273 0.4888 0.048 Uiso 1 1 calc R U
H2B H 0.1077 0.1926 0.3567 0.048 Uiso 1 1 calc R U
H2C H 0.2071 0.0915 0.3384 0.048 Uiso 1 1 calc R U
C3 C 0.3330(6) 0.3368(3) 0.2248(5) 0.0558(11) Uani 1 1 d . .
H3 H 0.2980 0.3866 0.2817 0.067 Uiso 1 1 calc R U
C4 C 0.3418(5) 0.3648(3) 0.0835(4) 0.0378(8) Uani 1 1 d . .
H4A H 0.3081 0.4359 0.0663 0.057 Uiso 1 1 calc R U
H4B H 0.4533 0.3567 0.0714 0.057 Uiso 1 1 calc R U
H4C H 0.2700 0.3204 0.0186 0.057 Uiso 1 1 calc R U
Cl1 Cl 0.32022(9) 0.58061(6) 0.47142(8) 0.03025(19) Uani 1 1 d . .
Cl2 Cl 0.22485(10) 0.70175(6) 0.73099(8) 0.02914(18) Uani 1 1 d . .
Cl3 Cl 0.01340(10) 0.50880(7) 0.80222(8) 0.0339(2) Uani 1 1 d . .
Cl4 Cl 0.08118(9) 0.38670(5) 0.52548(8) 0.02458(17) Uani 1 1 d . .
Mo1 Mo 0.19882(3) 0.53228(2) 0.65652(3) 0.02106(9) Uani 1 1 d . .
N1 N 0.3706(4) 0.2481(3) 0.2738(4) 0.0474(8) Uani 1 1 d . .
H1 H 0.4100 0.2046 0.2218 0.057 Uiso 1 1 calc R U
O1 O 0.3572(3) 0.47711(17) 0.7545(2) 0.0336(6) Uani 1 1 d . .

loop_
_atom_site_aniso_label
_atom_site_aniso_U_11
_atom_site_aniso_U_22
_atom_site_aniso_U_33
_atom_site_aniso_U_23
_atom_site_aniso_U_13
_atom_site_aniso_U_12
C1 0.0307(18) 0.0381(19) 0.0310(19) -0.0039(15) 0.0056(15) 0.0020(15)
C2 0.0329(18) 0.0341(18) 0.0289(18) 0.0007(14) 0.0069(14) 0.0018(15)
C3 0.074(3) 0.040(2) 0.051(3) -0.0042(19) 0.006(2) 0.014(2)
C4 0.039(2) 0.036(2) 0.038(2) -0.0069(16) 0.0067(17) -0.0008(16)
Cl1 0.0243(4) 0.0375(5) 0.0300(4) 0.0020(3) 0.0079(3) -0.0018(3)
Cl2 0.0325(4) 0.0243(4) 0.0280(4) -0.0038(3) 0.0002(3) -0.0052(3)
Cl3 0.0354(4) 0.0425(5) 0.0248(4) -0.0014(3) 0.0086(4) -0.0127(4)
Cl4 0.0240(4) 0.0185(4) 0.0285(4) -0.0010(3) -0.0007(3) 0.0027(3)
Mo1 0.01932(14) 0.02106(15) 0.02096(15) 0.00098(10) 0.00003(10) -0.00188(10)
N1 0.051(2) 0.040(2) 0.056(2) -0.0078(16) 0.0215(17) -0.0038(15)
O1 0.0293(12) 0.0320(13) 0.0340(14) 0.0050(10) -0.0061(10) 0.0006(10)

loop_
_atom_type_symbol
_atom_type_description
_atom_type_scat_dispersion_real
_atom_type_scat_dispersion_imag
_atom_type_scat_source
C C 0.0033 0.0016 'International Tables Vol C Tables 4.2.6.8 and 6.1.1.4'
H H 0.0000 0.0000 'International Tables Vol C Tables 4.2.6.8 and 6.1.1.4'
N N 0.0061 0.0033 'International Tables Vol C Tables 4.2.6.8 and 6.1.1.4'
O O 0.0106 0.0060 'International Tables Vol C Tables 4.2.6.8 and 6.1.1.4'
Cl Cl 0.1484 0.1585 'International Tables Vol C Tables 4.2.6.8 and 6.1.1.4'
Mo Mo -1.6832 0.6857 'International Tables Vol C Tables 4.2.6.8 and 6.1.1.4'

loop_
_geom_angle_atom_site_label_1
_geom_angle_atom_site_label_2
_geom_angle_atom_site_label_3
_geom_angle
N1 C1 C2 109.8(3)
N1 C1 H1A 109.7
C2 C1 H1A 109.7
N1 C1 H1B 109.7
C2 C1 H1B 109.7
H1A C1 H1B 108.2
C1 C2 H2A 109.5
C1 C2 H2B 109.5
H2A C2 H2B 109.5
C1 C2 H2C 109.5
H2A C2 H2C 109.5
H2B C2 H2C 109.5
N1 C3 C4 122.3(4)
N1 C3 H3 118.8
C4 C3 H3 118.8
C3 C4 H4A 109.5
C3 C4 H4B 109.5
H4A C4 H4B 109.5
C3 C4 H4C 109.5
H4A C4 H4C 109.5
H4B C4 H4C 109.5
O1 Mo1 Cl2 102.66(9)
O1 Mo1 Cl3 98.09(9)
Cl2 Mo1 Cl3 87.74(3)
O1 Mo1 Cl1 98.42(9)
Cl2 Mo1 Cl1 87.95(3)
Cl3 Mo1 Cl1 163.47(3)
O1 Mo1 Cl4 99.44(9)
Cl2 Mo1 Cl4 157.89(3)
Cl3 Mo1 Cl4 88.65(3)
Cl1 Mo1 Cl4 89.37(3)
C3 N1 C1 125.1(4)
C3 N1 H1 117.5
C1 N1 H1 117.5

loop_
_geom_bond_atom_site_label_1
_geom_bond_atom_site_label_2
_geom_bond_distance
C1 N1 1.472(5)
C1 C2 1.501(5)
C1 H1A 0.9900
C1 H1B 0.9900
C2 H2A 0.9800
C2 H2B 0.9800
C2 H2C 0.9800
C3 N1 1.276(5)
C3 C4 1.467(6)
C3 H3 0.9500
C4 H4A 0.9800
C4 H4B 0.9800
C4 H4C 0.9800
Cl1 Mo1 2.3718(10)
Cl2 Mo1 2.3380(11)
Cl3 Mo1 2.3650(10)
Cl4 Mo1 2.4055(9)
Mo1 O1 1.648(2)
N1 H1 0.8800

loop_
_geom_hbond_atom_site_label_D
_geom_hbond_atom_site_label_H
_geom_hbond_atom_site_label_A
_geom_hbond_distance_DH
_geom_hbond_distance_HA
_geom_hbond_distance_DA
_geom_hbond_angle_DHA
_geom_hbond_site_symmetry_A
N1 H1 Cl4 0.88 2.92 3.770(3) 163.7 4_665
N1 H1 Cl3 0.88 2.99 3.569(4) 125.1 4_665
N1 H1 Cl1 0.88 2.92 3.423(4) 117.7 2_545

loop_
_geom_torsion_atom_site_label_1
_geom_torsion_atom_site_label_2
_geom_torsion_atom_site_label_3
_geom_torsion_atom_site_label_4
_geom_torsion
C4 C3 N1 C1 -175.3(4)
C2 C1 N1 C3 99.5(5)
